data_2021562
loop_
_publ_author_name
'Bhat, Satish Shantaram'
'Shivalingegowda, Naveen'
'Revankar, Vidyanand Krishna'
'Kawade, Vitthal Ajinath'
'Butcher, Ray J.'
'Lokanath, Neratur Krishnappagowda'

_publ_section_title
;
 One-dimensional copper(II) coordination polymers based on
 1,3-bis(pyridin-4-yl)propane and diimine ligands
;
_journal_coeditor_code SK3718
_journal_issue 5
_journal_name_full 'Acta Crystallographica Section C'
_journal_page_first 496
_journal_page_last 503
_journal_paper_doi 10.1107/S2053229619004042
_journal_volume 75
_journal_year 2019
_chemical_formula_iupac '[Cu (N O3) (C10 H8 N2) (C13 H14 N2) (H2 O)] N O3'
_chemical_formula_moiety 'C23 H24 Cu N5 O4 +, N O3 -'
_chemical_formula_sum 'C23 H24 Cu N6 O7'
_chemical_formula_weight 560.03
_chemical_name_systematic
;<i>catena</i>-Poly[[[aqua(2,2'-bipyridine-\k^2^<i>N</i>,<i>N</i>')(nitrato-\k<i>O</i>)copper(II)]-\m-1,3-bis(pyridin-4-yl)propane-\k^2^<i>N</i>:<i>N</i>']
nitrate]
;
_space_group_crystal_system monoclinic
_space_group_IT_number 14
_space_group_name_Hall '-P 2yn'
_space_group_name_H-M_alt 'P 1 21/n 1'
_symmetry_space_group_name_Hall '-P 2yn'
_symmetry_space_group_name_H-M 'P 1 21/n 1'
_atom_sites_solution_hydrogens mixed
_atom_sites_solution_primary iterative
_audit_creation_method SHELXL-2018/3
_cell_angle_alpha 90
_cell_angle_beta 104.457(3)
_cell_angle_gamma 90
_cell_formula_units_Z 8
_cell_length_a 15.7821(13)
_cell_length_b 16.2877(14)
_cell_length_c 19.1051(15)
_cell_measurement_reflns_used 6676
_cell_measurement_temperature 296(2)
_cell_measurement_theta_max 3.26
_cell_measurement_theta_min 64.99
_cell_volume 4755.5(7)
_computing_cell_refinement
;
APEX3 (Bruker, 2010)
;
_computing_data_collection
;
APEX3 (Bruker, 2010)
;
_computing_data_reduction
;
APEX3 (Bruker, 2010)
;
_computing_molecular_graphics
;
OLEX2 (Dolomanov <i>et al.</i>,  2009)
;
_computing_publication_material
;
OLEX2 (Dolomanov <i>et al.</i>,  2009)
;
_computing_structure_refinement
;
SHELXL2018 (Sheldrick, 2015b)
;
_computing_structure_solution
;
SHELXT2014 (Sheldrick, 2015a)
;
_diffrn_ambient_temperature 296(2)
_diffrn_detector_area_resol_mean 18.4
_diffrn_measured_fraction_theta_full 0.969
_diffrn_measured_fraction_theta_max 0.969
_diffrn_measurement_device_type 'Bruker X8 Proteum'
_diffrn_measurement_method '\f and \w scans'
_diffrn_radiation_type CuK\a
_diffrn_radiation_wavelength 1.54178
_diffrn_reflns_av_R_equivalents 0.0641
_diffrn_reflns_av_unetI/netI 0.0588
_diffrn_reflns_limit_h_max 17
_diffrn_reflns_limit_h_min -18
_diffrn_reflns_limit_k_max 18
_diffrn_reflns_limit_k_min -19
_diffrn_reflns_limit_l_max 22
_diffrn_reflns_limit_l_min -21
_diffrn_reflns_number 34083
_diffrn_reflns_theta_full 64.993
_diffrn_reflns_theta_max 64.993
_diffrn_reflns_theta_min 3.259
_diffrn_source 'Bruker MicroStar microfocus rotating anode'
_exptl_absorpt_coefficient_mu 1.803
_exptl_absorpt_correction_T_max 0.7373
_exptl_absorpt_correction_T_min 0.6322
_exptl_absorpt_correction_type multi-scan
_exptl_absorpt_process_details
;
(SADABS; Bruker, 2010)
;
_exptl_crystal_colour blue
_exptl_crystal_density_diffrn 1.564
_exptl_crystal_density_method 'not measured'
_exptl_crystal_description block
_exptl_crystal_F_000 2312
_exptl_crystal_size_max 0.280
_exptl_crystal_size_mid 0.220
_exptl_crystal_size_min 0.180
_refine_diff_density_max 0.560
_refine_diff_density_min -0.431
_refine_ls_extinction_method none
_refine_ls_goodness_of_fit_ref 1.037
_refine_ls_hydrogen_treatment constr
_refine_ls_matrix_type full
_refine_ls_number_parameters 682
_refine_ls_number_reflns 7847
_refine_ls_number_restraints 51
_refine_ls_restrained_S_all 1.037
_refine_ls_R_factor_all 0.0609
_refine_ls_R_factor_gt 0.0525
_refine_ls_shift/su_max 0.001
_refine_ls_shift/su_mean 0.000
_refine_ls_structure_factor_coef Fsqd
_refine_ls_weighting_details 'w=1/[\s^2^(Fo^2^)+(0.1020P)^2^+1.4684P] where P=(Fo^2^+2Fc^2^)/3'
_refine_ls_weighting_scheme calc
_refine_ls_wR_factor_gt 0.1436
_refine_ls_wR_factor_ref 0.1509
_reflns_number_gt 6676
_reflns_number_total 7847
_reflns_threshold_expression 'I > 2\s(I)'
_cod_data_source_file sk3718sup1.cif
_cod_data_source_block 1
_cod_depositor_comments 'Adding full bibliography for 2021562--2021563.cif.'
_cod_database_code 2021562
_cod_database_fobs_code 2021562
_shelx_space_group_comment
;
The symmetry employed for this shelxl refinement is uniquely defined
by the following loop, which should always be used as a source of
symmetry information in preference to the above space-group names.
They are only intended as comments.
;
_shelx_estimated_absorpt_t_min 0.632
_shelx_estimated_absorpt_t_max 0.737

loop_
_space_group_symop_operation_xyz
'x, y, z'
'-x+1/2, y+1/2, -z+1/2'
'-x, -y, -z'
'x-1/2, -y-1/2, z-1/2'

loop_
_atom_site_type_symbol
_atom_site_label
_atom_site_fract_x
_atom_site_fract_y
_atom_site_fract_z
_atom_site_U_iso_or_equiv
_atom_site_adp_type
_atom_site_calc_flag
_atom_site_occupancy
_atom_site_disorder_assembly
_atom_site_disorder_group
Cu Cu1 0.76462(3) 0.32048(3) 0.46767(2) 0.01942(15) Uani d 1 . .
O O1 0.89807(12) 0.39860(13) 0.47564(11) 0.0253(5) Uani d 1 . .
H H1A 0.929369 0.374156 0.451767 0.038 Uiso d 1 . .
H H1B 0.926362 0.402220 0.519729 0.038 Uiso d 1 . .
N N1 0.71930(14) 0.36489(14) 0.36735(11) 0.0184(5) Uani d 1 . .
N N2 0.82452(14) 0.24119(14) 0.41453(12) 0.0191(5) Uani d 1 . .
N N3 0.70323(14) 0.40533(15) 0.51370(11) 0.0188(5) Uani d 1 . .
N N4 0.68751(15) 0.77299(15) 0.93291(11) 0.0205(5) Uani d 1 . .
C C1 0.66136(18) 0.42586(18) 0.34762(15) 0.0230(6) Uani d 1 . .
H H1 0.644046 0.455423 0.383325 0.028 Uiso calc 1 . .
C C2 0.62645(19) 0.4463(2) 0.27615(16) 0.0295(7) Uani d 1 . .
H H2 0.586343 0.489017 0.263887 0.035 Uiso calc 1 . .
C C3 0.6520(2) 0.4024(2) 0.22321(16) 0.0314(7) Uani d 1 . .
H H3 0.628432 0.414282 0.174623 0.038 Uiso calc 1 . .
C C4 0.71317(19) 0.34067(19) 0.24330(15) 0.0255(6) Uani d 1 . .
H H4 0.732209 0.311193 0.208422 0.031 Uiso calc 1 . .
C C5 0.74580(18) 0.32311(18) 0.31586(15) 0.0203(6) Uani d 1 . .
C C6 0.80993(17) 0.25645(17) 0.34311(14) 0.0198(6) Uani d 1 . .
C C7 0.85315(18) 0.21395(19) 0.29996(16) 0.0254(6) Uani d 1 . .
H H7 0.842702 0.226156 0.250994 0.030 Uiso calc 1 . .
C C8 0.91212(19) 0.1530(2) 0.33010(17) 0.0300(7) Uani d 1 . .
H H8 0.941984 0.123854 0.301908 0.036 Uiso calc 1 . .
C C9 0.92571(19) 0.1365(2) 0.40322(17) 0.0305(7) Uani d 1 . .
H H9 0.964012 0.095094 0.424732 0.037 Uiso calc 1 . .
C C10 0.88172(19) 0.18218(19) 0.44364(16) 0.0264(7) Uani d 1 . .
H H10 0.892097 0.171685 0.492909 0.032 Uiso calc 1 . .
C C11 0.74239(18) 0.47725(19) 0.53554(15) 0.0242(6) Uani d 1 . .
H H11 0.797624 0.486891 0.528222 0.029 Uiso calc 1 . .
C C12 0.70482(18) 0.53708(18) 0.56809(15) 0.0238(6) Uani d 1 . .
H H12 0.734625 0.585863 0.582680 0.029 Uiso calc 1 . .
C C13 0.62164(17) 0.52480(18) 0.57937(13) 0.0187(6) Uani d 1 . .
C C14 0.58247(17) 0.44955(17) 0.55787(14) 0.0194(6) Uani d 1 . .
H H14 0.527638 0.437826 0.565169 0.023 Uiso calc 1 . .
C C15 0.62455(17) 0.39236(17) 0.52582(14) 0.0191(6) Uani d 1 . .
H H15 0.597012 0.342357 0.511931 0.023 Uiso calc 1 . .
C C16 0.57782(18) 0.59026(19) 0.61267(15) 0.0232(6) Uani d 1 . .
H H16A 0.518967 0.572397 0.611905 0.028 Uiso calc 1 . .
H H16B 0.573085 0.639540 0.583440 0.028 Uiso calc 1 . .
C C17 0.62595(18) 0.61136(19) 0.69064(15) 0.0229(6) Uani d 1 . .
H H17A 0.625040 0.564374 0.721638 0.027 Uiso calc 1 . .
H H17B 0.686513 0.624576 0.692925 0.027 Uiso calc 1 . .
C C18 0.5821(2) 0.6840(2) 0.71672(15) 0.0281(7) Uani d 1 . .
H H18A 0.581937 0.729391 0.683835 0.034 Uiso calc 1 . .
H H18B 0.521592 0.669497 0.713218 0.034 Uiso calc 1 . .
C C19 0.62143(17) 0.71350(18) 0.79183(14) 0.0205(6) Uani d 1 . .
C C20 0.59576(18) 0.78897(19) 0.81388(15) 0.0245(6) Uani d 1 . .
H H20 0.555326 0.820880 0.781388 0.029 Uiso calc 1 . .
C C21 0.62937(19) 0.81674(19) 0.88284(15) 0.0242(6) Uani d 1 . .
H H21 0.611499 0.867729 0.895760 0.029 Uiso calc 1 . .
C C22 0.68295(19) 0.66974(18) 0.84326(15) 0.0237(6) Uani d 1 . .
H H22 0.703192 0.619368 0.831202 0.028 Uiso calc 1 . .
C C23 0.71395(18) 0.70095(18) 0.91210(15) 0.0229(6) Uani d 1 . .
H H23 0.755006 0.670590 0.945477 0.027 Uiso calc 1 . .
Cu Cu2 0.25077(3) 0.09524(3) 0.46043(2) 0.02062(15) Uani d 1 . .
O O9 0.13242(13) 0.00385(14) 0.45119(10) 0.0300(5) Uani d 1 . .
O O10 0.06893(14) 0.00216(14) 0.33672(11) 0.0335(5) Uani d 1 . .
O O11 0.02177(14) -0.07542(15) 0.41070(12) 0.0375(6) Uani d 1 . .
N N7 0.20586(15) 0.14060(14) 0.36041(12) 0.0194(5) Uani d 1 . .
N N8 0.31699(14) 0.02181(14) 0.40839(12) 0.0196(5) Uani d 1 . .
N N9 0.19811(14) 0.18680(14) 0.50644(12) 0.0188(5) Uani d 1 . .
N N10 0.20056(15) 0.54893(15) 0.93954(11) 0.0199(5) Uani d 1 . .
N N11 0.07384(14) -0.02322(15) 0.39836(12) 0.0204(5) Uani d 1 . .
C C24 0.14395(18) 0.19798(18) 0.34033(15) 0.0227(6) Uani d 1 . .
H H24 0.121966 0.223516 0.375621 0.027 Uiso calc 1 . .
C C25 0.1114(2) 0.22069(19) 0.26876(16) 0.0297(7) Uani d 1 . .
H H25 0.068199 0.260632 0.256178 0.036 Uiso calc 1 . .
C C26 0.1442(2) 0.1831(2) 0.21671(16) 0.0311(7) Uani d 1 . .
H H26 0.123857 0.197776 0.168371 0.037 Uiso calc 1 . .
C C27 0.2080(2) 0.1232(2) 0.23707(15) 0.0263(7) Uani d 1 . .
H H27 0.230695 0.096955 0.202514 0.032 Uiso calc 1 . .
C C28 0.23740(18) 0.10298(17) 0.30915(14) 0.0202(6) Uani d 1 . .
C C29 0.30196(17) 0.03696(18) 0.33669(14) 0.0210(6) Uani d 1 . .
C C30 0.34363(19) -0.0076(2) 0.29361(16) 0.0276(7) Uani d 1 . .
H H30 0.332592 0.003445 0.244393 0.033 Uiso calc 1 . .
C C31 0.4018(2) -0.0686(2) 0.32425(17) 0.0335(7) Uani d 1 . .
H H31 0.429982 -0.099376 0.295801 0.040 Uiso calc 1 . .
C C32 0.41791(19) -0.0836(2) 0.39787(17) 0.0316(7) Uani d 1 . .
H H32 0.457010 -0.124342 0.419506 0.038 Uiso calc 1 . .
C C33 0.37487(18) -0.03695(19) 0.43831(16) 0.0260(7) Uani d 1 . .
H H33 0.386090 -0.046304 0.487802 0.031 Uiso calc 1 . .
C C34 0.23490(18) 0.26168(18) 0.51139(15) 0.0230(6) Uani d 1 . .
H H34 0.281409 0.270512 0.490500 0.028 Uiso calc 1 . .
C C35 0.20599(18) 0.32578(19) 0.54638(15) 0.0234(6) Uani d 1 . .
H H35 0.234512 0.376173 0.550524 0.028 Uiso calc 1 . .
C C36 0.13432(17) 0.31539(17) 0.57552(13) 0.0188(6) Uani d 1 . .
C C37 0.09692(18) 0.23760(18) 0.57011(14) 0.0220(6) Uani d 1 . .
H H37 0.049335 0.227597 0.589410 0.026 Uiso calc 1 . .
C C38 0.13048(18) 0.17511(18) 0.53602(14) 0.0202(6) Uani d 1 . .
H H38 0.105270 0.123234 0.533547 0.024 Uiso calc 1 . .
C C39 0.09997(19) 0.38561(19) 0.61078(15) 0.0242(6) Uani d 1 . .
H H39A 0.038661 0.375706 0.608216 0.029 Uiso calc 1 . .
H H39B 0.103514 0.435203 0.583540 0.029 Uiso calc 1 . .
C C40 0.14819(18) 0.40022(18) 0.68991(14) 0.0204(6) Uani d 1 . .
H H40A 0.141165 0.353072 0.718971 0.024 Uiso calc 1 . .
H H40B 0.210161 0.408061 0.693994 0.024 Uiso calc 1 . .
C C41 0.10991(19) 0.47638(19) 0.71656(14) 0.0243(6) Uani d 1 . .
H H41A 0.118882 0.522373 0.686963 0.029 Uiso calc 1 . .
H H41B 0.047242 0.468390 0.707907 0.029 Uiso calc 1 . .
C C42 0.14459(17) 0.50037(18) 0.79457(14) 0.0196(6) Uani d 1 . .
C C43 0.11900(17) 0.57435(18) 0.81867(15) 0.0222(6) Uani d 1 . .
H H43 0.082659 0.609438 0.786085 0.027 Uiso calc 1 . .
C C44 0.14666(18) 0.59647(18) 0.89011(15) 0.0233(6) Uani d 1 . .
H H44 0.127499 0.646021 0.904872 0.028 Uiso calc 1 . .
C C45 0.20112(17) 0.45187(17) 0.84600(14) 0.0202(6) Uani d 1 . .
H H45 0.221268 0.402100 0.832551 0.024 Uiso calc 1 . .
C C46 0.22695(18) 0.47786(18) 0.91658(14) 0.0217(6) Uani d 1 . .
H H46 0.264522 0.444544 0.950013 0.026 Uiso calc 1 . .
O O2 0.63192(14) 0.21796(14) 0.45119(11) 0.0329(5) Uani d 1 . .
O O3 0.52613(15) 0.13997(15) 0.39361(13) 0.0387(6) Uani d 1 . .
O O4 0.60018(13) 0.21122(14) 0.33411(11) 0.0288(5) Uani d 1 . .
O O5 1.00326(15) 0.34681(14) 0.38483(14) 0.0412(6) Uani d 1 . .
O O6 1.05524(13) 0.46163(14) 0.43159(12) 0.0345(5) Uani d 1 . .
O O7 1.09794(15) 0.41130(17) 0.34184(12) 0.0435(6) Uani d 1 . .
O O8 0.39918(14) 0.18170(14) 0.46848(13) 0.0327(5) Uani d 1 . .
H H8A 0.438541 0.169708 0.446874 0.049 Uiso d 1 . .
H H8B 0.420708 0.212571 0.504321 0.049 Uiso d 1 . .
O O12 0.42632(19) 0.26525(17) 0.65544(14) 0.0443(8) Uani d 0.894(4) A 1
O O13 0.4408(2) 0.31860(19) 0.55606(14) 0.0498(9) Uani d 0.894(4) A 1
O O14 0.41364(19) 0.39584(16) 0.63842(18) 0.0485(9) Uani d 0.894(4) A 1
O O15 0.4010(14) 0.3939(7) 0.5892(11) 0.0443(8) Uani d 0.106(4) A 2
O O16 0.4118(15) 0.3055(13) 0.6747(7) 0.0498(9) Uani d 0.106(4) A 2
O O17 0.4717(14) 0.2814(11) 0.5876(12) 0.0485(9) Uani d 0.106(4) A 2
N N5 0.58572(15) 0.19023(15) 0.39216(13) 0.0227(5) Uani d 1 . .
N N6 1.05271(15) 0.40678(15) 0.38598(12) 0.0219(5) Uani d 1 . .
N N12 0.42657(15) 0.32644(14) 0.61673(11) 0.0265(6) Uani d 1 . .

loop_
_atom_site_aniso_label
_atom_site_aniso_U_11
_atom_site_aniso_U_22
_atom_site_aniso_U_33
_atom_site_aniso_U_12
_atom_site_aniso_U_13
_atom_site_aniso_U_23
Cu1 0.0261(2) 0.0198(3) 0.0119(2) 0.00604(16) 0.00393(17) 0.00192(15)
O1 0.0242(10) 0.0293(12) 0.0237(10) -0.0045(8) 0.0087(8) -0.0051(9)
N1 0.0194(11) 0.0206(13) 0.0143(11) -0.0015(9) 0.0025(9) 0.0024(9)
N2 0.0207(11) 0.0160(12) 0.0202(12) -0.0014(9) 0.0041(9) -0.0009(9)
N3 0.0215(11) 0.0227(13) 0.0119(11) 0.0021(9) 0.0033(9) 0.0006(9)
N4 0.0248(11) 0.0223(14) 0.0140(11) -0.0014(10) 0.0043(9) -0.0002(9)
C1 0.0247(14) 0.0193(15) 0.0240(15) 0.0021(12) 0.0041(11) 0.0046(12)
C2 0.0295(15) 0.0296(18) 0.0256(16) 0.0038(13) -0.0005(12) 0.0098(13)
C3 0.0364(17) 0.0346(19) 0.0183(15) -0.0060(14) -0.0022(12) 0.0074(13)
C4 0.0327(15) 0.0271(17) 0.0163(14) -0.0045(13) 0.0054(12) -0.0011(12)
C5 0.0216(13) 0.0213(15) 0.0168(14) -0.0068(11) 0.0028(11) -0.0005(11)
C6 0.0223(13) 0.0173(15) 0.0193(14) -0.0050(11) 0.0042(11) -0.0053(11)
C7 0.0277(15) 0.0256(17) 0.0244(15) -0.0048(13) 0.0094(12) -0.0065(12)
C8 0.0251(15) 0.0279(18) 0.0374(18) -0.0027(13) 0.0086(13) -0.0156(14)
C9 0.0251(15) 0.0229(17) 0.0399(18) 0.0048(13) 0.0013(13) -0.0087(14)
C10 0.0254(15) 0.0252(17) 0.0245(15) 0.0027(12) -0.0015(12) -0.0027(12)
C11 0.0229(14) 0.0252(17) 0.0270(15) -0.0026(12) 0.0111(12) -0.0027(12)
C12 0.0246(14) 0.0208(16) 0.0257(15) -0.0057(12) 0.0057(11) -0.0050(12)
C13 0.0192(13) 0.0247(15) 0.0102(12) 0.0018(11) 0.0000(10) 0.0019(11)
C14 0.0166(12) 0.0255(16) 0.0162(13) -0.0019(11) 0.0041(10) 0.0001(11)
C15 0.0229(14) 0.0153(14) 0.0161(13) -0.0020(11) -0.0008(10) 0.0020(10)
C16 0.0230(14) 0.0269(17) 0.0188(14) 0.0019(12) 0.0035(11) -0.0038(12)
C17 0.0267(14) 0.0224(16) 0.0177(14) 0.0035(12) 0.0021(11) -0.0024(11)
C18 0.0308(16) 0.0318(18) 0.0181(15) 0.0061(13) -0.0005(12) -0.0058(12)
C19 0.0210(13) 0.0232(16) 0.0172(14) -0.0004(11) 0.0046(10) -0.0021(11)
C20 0.0261(14) 0.0259(16) 0.0189(14) 0.0070(12) 0.0005(11) -0.0014(12)
C21 0.0289(15) 0.0219(16) 0.0215(15) 0.0033(12) 0.0058(12) -0.0047(12)
C22 0.0302(15) 0.0184(15) 0.0209(15) 0.0024(12) 0.0035(12) -0.0043(11)
C23 0.0282(14) 0.0190(15) 0.0194(14) 0.0008(12) 0.0021(11) 0.0001(11)
Cu2 0.0310(3) 0.0191(3) 0.0119(2) 0.00706(17) 0.00552(17) 0.00094(15)
O9 0.0323(11) 0.0329(13) 0.0196(10) -0.0145(9) -0.0031(8) -0.0010(9)
O10 0.0440(13) 0.0352(13) 0.0162(11) -0.0061(10) -0.0020(9) 0.0046(9)
O11 0.0305(11) 0.0409(14) 0.0367(13) -0.0161(11) 0.0001(9) 0.0067(11)
N7 0.0252(12) 0.0163(12) 0.0165(11) -0.0018(10) 0.0052(9) -0.0009(9)
N8 0.0230(11) 0.0169(12) 0.0183(12) -0.0004(9) 0.0043(9) -0.0015(9)
N9 0.0233(12) 0.0212(13) 0.0118(11) 0.0016(9) 0.0038(9) 0.0001(9)
N10 0.0245(11) 0.0218(13) 0.0137(11) -0.0024(10) 0.0050(9) -0.0015(9)
N11 0.0214(11) 0.0175(13) 0.0201(12) 0.0036(10) 0.0009(9) -0.0012(10)
C24 0.0283(15) 0.0195(15) 0.0188(14) 0.0007(12) 0.0032(11) 0.0011(11)
C25 0.0380(17) 0.0239(17) 0.0235(16) 0.0031(13) 0.0005(13) 0.0047(13)
C26 0.0408(18) 0.0314(18) 0.0182(15) -0.0007(14) 0.0020(13) 0.0058(13)
C27 0.0354(16) 0.0293(17) 0.0152(14) -0.0014(13) 0.0078(12) -0.0024(12)
C28 0.0256(14) 0.0186(15) 0.0168(14) -0.0049(11) 0.0060(11) -0.0017(11)
C29 0.0223(14) 0.0232(16) 0.0177(14) -0.0066(11) 0.0054(11) -0.0047(11)
C30 0.0297(15) 0.0330(18) 0.0214(15) -0.0028(13) 0.0090(12) -0.0053(13)
C31 0.0302(16) 0.038(2) 0.0345(18) 0.0063(14) 0.0122(13) -0.0091(15)
C32 0.0256(15) 0.0325(19) 0.0353(18) 0.0080(13) 0.0049(13) -0.0041(14)
C33 0.0261(15) 0.0265(17) 0.0237(15) 0.0053(12) 0.0026(12) -0.0002(12)
C34 0.0247(14) 0.0223(16) 0.0228(14) 0.0001(12) 0.0074(11) 0.0007(12)
C35 0.0256(14) 0.0209(15) 0.0228(15) -0.0018(12) 0.0043(11) -0.0030(11)
C36 0.0219(13) 0.0213(15) 0.0099(12) 0.0038(11) -0.0019(10) 0.0004(10)
C37 0.0243(14) 0.0265(16) 0.0157(13) -0.0015(12) 0.0061(10) -0.0002(11)
C38 0.0257(14) 0.0194(15) 0.0142(13) -0.0028(11) 0.0029(11) -0.0004(11)
C39 0.0293(15) 0.0243(16) 0.0168(14) 0.0062(12) 0.0016(11) -0.0028(12)
C40 0.0250(14) 0.0203(15) 0.0153(13) 0.0035(11) 0.0039(11) -0.0006(11)
C41 0.0290(14) 0.0237(16) 0.0172(14) 0.0029(12) 0.0003(11) -0.0030(12)
C42 0.0191(12) 0.0224(16) 0.0174(13) 0.0005(11) 0.0046(10) -0.0016(11)
C43 0.0223(13) 0.0208(15) 0.0213(15) 0.0042(11) 0.0015(11) -0.0001(12)
C44 0.0284(15) 0.0199(16) 0.0221(15) 0.0032(12) 0.0071(12) -0.0047(11)
C45 0.0257(14) 0.0150(14) 0.0186(14) 0.0014(11) 0.0030(11) -0.0041(11)
C46 0.0260(14) 0.0177(15) 0.0190(14) -0.0008(11) 0.0011(11) 0.0016(11)
O2 0.0378(12) 0.0340(13) 0.0230(11) -0.0017(10) 0.0005(9) -0.0032(9)
O3 0.0381(12) 0.0366(14) 0.0462(14) -0.0135(11) 0.0194(10) -0.0117(11)
O4 0.0346(11) 0.0308(12) 0.0215(11) 0.0031(9) 0.0078(9) 0.0029(9)
O5 0.0418(13) 0.0264(13) 0.0609(16) -0.0131(11) 0.0233(11) -0.0155(11)
O6 0.0312(11) 0.0335(13) 0.0374(13) -0.0059(10) 0.0059(9) -0.0190(10)
O7 0.0395(13) 0.0665(19) 0.0300(13) -0.0066(12) 0.0187(11) -0.0029(11)
O8 0.0298(11) 0.0314(13) 0.0401(13) -0.0072(9) 0.0150(10) -0.0118(10)
O12 0.0659(18) 0.0340(17) 0.0288(14) -0.0218(14) 0.0039(12) 0.0037(12)
O13 0.072(2) 0.053(2) 0.0325(16) -0.0390(16) 0.0280(15) -0.0198(14)
O14 0.0504(16) 0.0329(17) 0.063(2) 0.0014(13) 0.0157(15) -0.0180(14)
O15 0.0659(18) 0.0340(17) 0.0288(14) -0.0218(14) 0.0039(12) 0.0037(12)
O16 0.072(2) 0.053(2) 0.0325(16) -0.0390(16) 0.0280(15) -0.0198(14)
O17 0.0504(16) 0.0329(17) 0.063(2) 0.0014(13) 0.0157(15) -0.0180(14)
N5 0.0210(12) 0.0188(13) 0.0272(14) 0.0031(10) 0.0038(10) -0.0029(10)
N6 0.0220(12) 0.0242(14) 0.0187(12) -0.0009(10) 0.0034(9) -0.0016(10)
N12 0.0257(13) 0.0334(16) 0.0199(13) -0.0107(11) 0.0048(10) -0.0056(11)

loop_
_atom_type_symbol
_atom_type_description
_atom_type_scat_dispersion_real
_atom_type_scat_dispersion_imag
_atom_type_scat_source
C C 0.0181 0.0091 'International Tables Vol C Tables 4.2.6.8 and 6.1.1.4'
H H 0.0000 0.0000 'International Tables Vol C Tables 4.2.6.8 and 6.1.1.4'
Cu Cu -1.9646 0.5888 'International Tables Vol C Tables 4.2.6.8 and 6.1.1.4'
N N 0.0311 0.0180 'International Tables Vol C Tables 4.2.6.8 and 6.1.1.4'
O O 0.0492 0.0322 'International Tables Vol C Tables 4.2.6.8 and 6.1.1.4'

loop_
_geom_angle_atom_site_label_1
_geom_angle_atom_site_label_2
_geom_angle_atom_site_label_3
_geom_angle_site_symmetry_1
_geom_angle_site_symmetry_3
_geom_angle
N1 Cu1 N3 . . 94.26(9)
N1 Cu1 N4 . 2_646 178.04(10)
N3 Cu1 N4 . 2_646 87.70(9)
N1 Cu1 N2 . . 81.38(9)
N3 Cu1 N2 . . 175.45(9)
N4 Cu1 N2 2_646 . 96.67(9)
N1 Cu1 O1 . . 88.15(8)
N3 Cu1 O1 . . 96.73(8)
N4 Cu1 O1 2_646 . 91.53(8)
N2 Cu1 O1 . . 81.91(8)
Cu1 O1 H1A . . 109.4
Cu1 O1 H1B . . 109.3
H1A O1 H1B . . 109.4
C1 N1 C5 . . 119.0(2)
C1 N1 Cu1 . . 126.29(19)
C5 N1 Cu1 . . 114.48(18)
C10 N2 C6 . . 118.6(2)
C10 N2 Cu1 . . 127.0(2)
C6 N2 Cu1 . . 114.07(18)
C15 N3 C11 . . 117.4(2)
C15 N3 Cu1 . . 122.49(19)
C11 N3 Cu1 . . 120.07(18)
C23 N4 C21 . . 117.3(2)
C23 N4 Cu1 . 2_656 123.04(18)
C21 N4 Cu1 . 2_656 119.6(2)
N1 C1 C2 . . 122.3(3)
N1 C1 H1 . . 118.9
C2 C1 H1 . . 118.9
C3 C2 C1 . . 118.9(3)
C3 C2 H2 . . 120.6
C1 C2 H2 . . 120.6
C2 C3 C4 . . 119.1(3)
C2 C3 H3 . . 120.5
C4 C3 H3 . . 120.5
C3 C4 C5 . . 119.3(3)
C3 C4 H4 . . 120.4
C5 C4 H4 . . 120.4
N1 C5 C4 . . 121.5(3)
N1 C5 C6 . . 114.9(2)
C4 C5 C6 . . 123.6(3)
N2 C6 C7 . . 121.8(3)
N2 C6 C5 . . 114.7(2)
C7 C6 C5 . . 123.5(3)
C6 C7 C8 . . 119.5(3)
C6 C7 H7 . . 120.2
C8 C7 H7 . . 120.2
C7 C8 C9 . . 118.5(3)
C7 C8 H8 . . 120.7
C9 C8 H8 . . 120.7
C10 C9 C8 . . 119.1(3)
C10 C9 H9 . . 120.4
C8 C9 H9 . . 120.4
N2 C10 C9 . . 122.4(3)
N2 C10 H10 . . 118.8
C9 C10 H10 . . 118.8
N3 C11 C12 . . 123.0(3)
N3 C11 H11 . . 118.5
C12 C11 H11 . . 118.5
C11 C12 C13 . . 119.9(3)
C11 C12 H12 . . 120.0
C13 C12 H12 . . 120.0
C14 C13 C12 . . 116.6(3)
C14 C13 C16 . . 122.4(2)
C12 C13 C16 . . 121.0(3)
C15 C14 C13 . . 120.1(2)
C15 C14 H14 . . 119.9
C13 C14 H14 . . 119.9
N3 C15 C14 . . 123.0(3)
N3 C15 H15 . . 118.5
C14 C15 H15 . . 118.5
C13 C16 C17 . . 113.8(2)
C13 C16 H16A . . 108.8
C17 C16 H16A . . 108.8
C13 C16 H16B . . 108.8
C17 C16 H16B . . 108.8
H16A C16 H16B . . 107.7
C18 C17 C16 . . 109.8(2)
C18 C17 H17A . . 109.7
C16 C17 H17A . . 109.7
C18 C17 H17B . . 109.7
C16 C17 H17B . . 109.7
H17A C17 H17B . . 108.2
C19 C18 C17 . . 116.9(2)
C19 C18 H18A . . 108.1
C17 C18 H18A . . 108.1
C19 C18 H18B . . 108.1
C17 C18 H18B . . 108.1
H18A C18 H18B . . 107.3
C20 C19 C22 . . 116.3(2)
C20 C19 C18 . . 119.5(2)
C22 C19 C18 . . 124.2(3)
C21 C20 C19 . . 120.7(3)
C21 C20 H20 . . 119.6
C19 C20 H20 . . 119.6
N4 C21 C20 . . 122.6(3)
N4 C21 H21 . . 118.7
C20 C21 H21 . . 118.7
C23 C22 C19 . . 120.2(3)
C23 C22 H22 . . 119.9
C19 C22 H22 . . 119.9
N4 C23 C22 . . 122.9(3)
N4 C23 H23 . . 118.5
C22 C23 H23 . . 118.5
N7 Cu2 N8 . . 81.46(9)
N7 Cu2 N9 . . 93.26(9)
N8 Cu2 N9 . . 168.63(10)
N7 Cu2 N10 . 2_546 178.30(9)
N8 Cu2 N10 . 2_546 97.13(9)
N9 Cu2 N10 . 2_546 87.97(9)
N7 Cu2 O9 . . 94.37(8)
N8 Cu2 O9 . . 95.01(9)
N9 Cu2 O9 . . 95.43(9)
N10 Cu2 O9 2_546 . 86.68(8)
N11 O9 Cu2 . . 133.33(17)
C24 N7 C28 . . 118.9(2)
C24 N7 Cu2 . . 126.15(19)
C28 N7 Cu2 . . 114.64(18)
C33 N8 C29 . . 119.2(2)
C33 N8 Cu2 . . 126.47(19)
C29 N8 Cu2 . . 114.29(19)
C38 N9 C34 . . 118.4(2)
C38 N9 Cu2 . . 122.54(19)
C34 N9 Cu2 . . 119.00(19)
C46 N10 C44 . . 117.4(2)
C46 N10 Cu2 . 2_556 123.81(18)
C44 N10 Cu2 . 2_556 118.25(19)
O10 N11 O11 . . 121.5(2)
O10 N11 O9 . . 120.3(2)
O11 N11 O9 . . 118.2(2)
N7 C24 C25 . . 122.3(3)
N7 C24 H24 . . 118.9
C25 C24 H24 . . 118.9
C26 C25 C24 . . 118.8(3)
C26 C25 H25 . . 120.6
C24 C25 H25 . . 120.6
C25 C26 C27 . . 119.3(3)
C25 C26 H26 . . 120.4
C27 C26 H26 . . 120.4
C28 C27 C26 . . 119.2(3)
C28 C27 H27 . . 120.4
C26 C27 H27 . . 120.4
N7 C28 C27 . . 121.5(3)
N7 C28 C29 . . 114.6(2)
C27 C28 C29 . . 123.9(3)
N8 C29 C30 . . 121.2(3)
N8 C29 C28 . . 115.0(2)
C30 C29 C28 . . 123.8(3)
C31 C30 C29 . . 119.4(3)
C31 C30 H30 . . 120.3
C29 C30 H30 . . 120.3
C30 C31 C32 . . 119.4(3)
C30 C31 H31 . . 120.3
C32 C31 H31 . . 120.3
C33 C32 C31 . . 118.7(3)
C33 C32 H32 . . 120.6
C31 C32 H32 . . 120.6
N8 C33 C32 . . 122.0(3)
N8 C33 H33 . . 119.0
C32 C33 H33 . . 119.0
N9 C34 C35 . . 122.2(3)
N9 C34 H34 . . 118.9
C35 C34 H34 . . 118.9
C34 C35 C36 . . 120.2(3)
C34 C35 H35 . . 119.9
C36 C35 H35 . . 119.9
C35 C36 C37 . . 117.0(3)
C35 C36 C39 . . 120.7(3)
C37 C36 C39 . . 122.4(3)
C38 C37 C36 . . 120.0(3)
C38 C37 H37 . . 120.0
C36 C37 H37 . . 120.0
N9 C38 C37 . . 122.2(3)
N9 C38 H38 . . 118.9
C37 C38 H38 . . 118.9
C36 C39 C40 . . 114.6(2)
C36 C39 H39A . . 108.6
C40 C39 H39A . . 108.6
C36 C39 H39B . . 108.6
C40 C39 H39B . . 108.6
H39A C39 H39B . . 107.6
C41 C40 C39 . . 108.4(2)
C41 C40 H40A . . 110.0
C39 C40 H40A . . 110.0
C41 C40 H40B . . 110.0
C39 C40 H40B . . 110.0
H40A C40 H40B . . 108.4
C42 C41 C40 . . 117.8(2)
C42 C41 H41A . . 107.9
C40 C41 H41A . . 107.9
C42 C41 H41B . . 107.9
C40 C41 H41B . . 107.9
H41A C41 H41B . . 107.2
C43 C42 C45 . . 116.5(2)
C43 C42 C41 . . 119.4(2)
C45 C42 C41 . . 124.1(3)
C44 C43 C42 . . 120.8(3)
C44 C43 H43 . . 119.6
C42 C43 H43 . . 119.6
N10 C44 C43 . . 122.3(3)
N10 C44 H44 . . 118.8
C43 C44 H44 . . 118.8
C46 C45 C42 . . 119.8(3)
C46 C45 H45 . . 120.1
C42 C45 H45 . . 120.1
N10 C46 C45 . . 123.1(3)
N10 C46 H46 . . 118.4
C45 C46 H46 . . 118.4
H8A O8 H8B . . 109.5
O4 N5 O3 . . 120.6(2)
O4 N5 O2 . . 120.5(2)
O3 N5 O2 . . 118.9(3)
O7 N6 O6 . . 120.9(3)
O7 N6 O5 . . 120.0(3)
O6 N6 O5 . . 119.1(2)
O14 N12 O13 . . 119.3(3)
O16 N12 O15 . . 120.7(5)
O14 N12 O12 . . 120.5(2)
O13 N12 O12 . . 120.1(3)
O16 N12 O17 . . 119.6(4)
O15 N12 O17 . . 119.6(4)

loop_
_geom_bond_atom_site_label_1
_geom_bond_atom_site_label_2
_geom_bond_site_symmetry_2
_geom_bond_distance
Cu1 N1 . 2.006(2)
Cu1 N3 . 2.012(2)
Cu1 N4 2_646 2.015(2)
Cu1 N2 . 2.018(2)
Cu1 O1 . 2.4326(19)
O1 H1A . 0.8504
O1 H1B . 0.8512
N1 C1 . 1.339(4)
N1 C5 . 1.346(4)
N2 C10 . 1.341(4)
N2 C6 . 1.349(4)
N3 C15 . 1.336(4)
N3 C11 . 1.341(4)
N4 C23 . 1.339(4)
N4 C21 . 1.351(4)
C1 C2 . 1.380(4)
C1 H1 . 0.9300
C2 C3 . 1.379(5)
C2 H2 . 0.9300
C3 C4 . 1.380(5)
C3 H3 . 0.9300
C4 C5 . 1.383(4)
C4 H4 . 0.9300
C5 C6 . 1.487(4)
C6 C7 . 1.380(4)
C7 C8 . 1.384(4)
C7 H7 . 0.9300
C8 C9 . 1.386(5)
C8 H8 . 0.9300
C9 C10 . 1.378(4)
C9 H9 . 0.9300
C10 H10 . 0.9300
C11 C12 . 1.368(4)
C11 H11 . 0.9300
C12 C13 . 1.397(4)
C12 H12 . 0.9300
C13 C14 . 1.388(4)
C13 C16 . 1.496(4)
C14 C15 . 1.374(4)
C14 H14 . 0.9300
C15 H15 . 0.9300
C16 C17 . 1.533(4)
C16 H16A . 0.9700
C16 H16B . 0.9700
C17 C18 . 1.516(4)
C17 H17A . 0.9700
C17 H17B . 0.9700
C18 C19 . 1.494(4)
C18 H18A . 0.9700
C18 H18B . 0.9700
C19 C20 . 1.392(4)
C19 C22 . 1.393(4)
C20 C21 . 1.368(4)
C20 H20 . 0.9300
C21 H21 . 0.9300
C22 C23 . 1.381(4)
C22 H22 . 0.9300
C23 H23 . 0.9300
Cu2 N7 . 2.006(2)
Cu2 N8 . 2.008(2)
Cu2 N9 . 2.013(2)
Cu2 N10 2_546 2.019(2)
Cu2 O9 . 2.360(2)
O9 N11 . 1.266(3)
O10 N11 . 1.232(3)
O11 N11 . 1.245(3)
N7 C24 . 1.337(4)
N7 C28 . 1.351(4)
N8 C33 . 1.348(4)
N8 C29 . 1.353(4)
N9 C38 . 1.340(4)
N9 C34 . 1.344(4)
N10 C46 . 1.340(4)
N10 C44 . 1.347(4)
C24 C25 . 1.385(4)
C24 H24 . 0.9300
C25 C26 . 1.374(5)
C25 H25 . 0.9300
C26 C27 . 1.386(5)
C26 H26 . 0.9300
C27 C28 . 1.379(4)
C27 H27 . 0.9300
C28 C29 . 1.484(4)
C29 C30 . 1.381(4)
C30 C31 . 1.381(5)
C30 H30 . 0.9300
C31 C32 . 1.387(5)
C31 H31 . 0.9300
C32 C33 . 1.378(4)
C32 H32 . 0.9300
C33 H33 . 0.9300
C34 C35 . 1.377(4)
C34 H34 . 0.9300
C35 C36 . 1.390(4)
C35 H35 . 0.9300
C36 C37 . 1.391(4)
C36 C39 . 1.496(4)
C37 C38 . 1.383(4)
C37 H37 . 0.9300
C38 H38 . 0.9300
C39 C40 . 1.532(4)
C39 H39A . 0.9700
C39 H39B . 0.9700
C40 C41 . 1.522(4)
C40 H40A . 0.9700
C40 H40B . 0.9700
C41 C42 . 1.505(4)
C41 H41A . 0.9700
C41 H41B . 0.9700
C42 C43 . 1.386(4)
C42 C45 . 1.396(4)
C43 C44 . 1.373(4)
C43 H43 . 0.9300
C44 H44 . 0.9300
C45 C46 . 1.375(4)
C45 H45 . 0.9300
C46 H46 . 0.9300
O2 N5 . 1.264(3)
O3 N5 . 1.252(3)
O4 N5 . 1.235(3)
O5 N6 . 1.247(3)
O6 N6 . 1.242(3)
O7 N6 . 1.236(3)
O8 H8A . 0.8500
O8 H8B . 0.8491
O12 N12 . 1.242(3)
O13 N12 . 1.241(3)
O14 N12 . 1.238(3)
O15 N12 . 1.241(5)
O16 N12 . 1.235(5)
O17 N12 . 1.247(5)

loop_
_geom_hbond_atom_site_label_D
_geom_hbond_atom_site_label_H
_geom_hbond_atom_site_label_A
_geom_hbond_site_symmetry_A
_geom_hbond_distance_DH
_geom_hbond_distance_HA
_geom_hbond_distance_DA
_geom_hbond_angle_DHA
_geom_hbond_publ_flag
O1 H1A O5 . 0.85 1.98 2.814(3) 165 yes
O8 H8A O3 . 0.85 1.97 2.820(3) 178 yes
O8 H8B O13 . 0.85 1.98 2.767(3) 155 yes
O1 H1A O6 . 0.85 2.55 2.993(3) 114 yes
O1 H1A N6 . 0.85 2.62 3.316(3) 140 yes
O1 H1B O6 3_766 0.85 2.39 2.866(3) 116 yes
C1 H1 N3 . 0.93 2.57 3.093(4) 116 no
C1 H1 O14 3_666 0.93 2.58 3.172(4) 122 no
C1 H1 O15 3_666 0.93 2.64 3.411(17) 140 no
C2 H2 O14 3_666 0.93 2.65 3.192(4) 118 no
C7 H7 O12 4_665 0.93 2.51 3.266(4) 139 no
C7 H7 O16 4_665 0.93 2.09 2.792(7) 131 no
C10 H10 N4 2_646 0.93 2.68 3.199(4) 116 no
C10 H10 O11 3_656 0.93 2.54 3.312(4) 141 no
C11 H11 O1 . 0.93 2.53 3.223(3) 132 no
C11 H11 O6 3_766 0.93 2.41 3.253(3) 151 no
C14 H14 O13 . 0.93 2.36 3.084(4) 135 no
C14 H14 O14 . 0.93 2.63 3.504(4) 157 no
C14 H14 O15 . 0.93 2.27 3.20(2) 173 no
C15 H15 O2 . 0.93 2.46 3.193(4) 135 no
C21 H21 O1 2_656 0.93 2.55 3.140(4) 122 no
C23 H23 O2 2_656 0.93 2.43 3.106(3) 129 no
C24 H24 N9 . 0.93 2.56 3.079(4) 116 no
C25 H25 O12 4_565 0.93 2.60 3.181(4) 121 no
C30 H30 O7 2_645 0.93 2.66 3.238(4) 121 no
C33 H33 N10 2_546 0.93 2.67 3.195(4) 116 no
C34 H34 O8 . 0.93 2.47 3.186(4) 134 no
C34 H34 O13 . 0.93 2.63 3.280(4) 127 no
C35 H35 O15 . 0.93 2.56 3.18(2) 124 no
C38 H38 O9 . 0.93 2.60 3.230(4) 125 no
C38 H38 O11 3_556 0.93 2.61 3.266(4) 128 no
C44 H44 O8 2_556 0.93 2.62 3.275(4) 128 no
C44 H44 O12 2_556 0.93 2.31 3.023(4) 133 no
C46 H46 O9 2_556 0.93 2.37 2.947(3) 120 no

loop_
_geom_torsion_atom_site_label_1
_geom_torsion_atom_site_label_2
_geom_torsion_atom_site_label_3
_geom_torsion_atom_site_label_4
_geom_torsion_site_symmetry_1
_geom_torsion
C5 N1 C1 C2 . 1.3(4)
Cu1 N1 C1 C2 . -172.6(2)
N1 C1 C2 C3 . 0.1(5)
C1 C2 C3 C4 . -1.5(5)
C2 C3 C4 C5 . 1.4(5)
C1 N1 C5 C4 . -1.4(4)
Cu1 N1 C5 C4 . 173.2(2)
C1 N1 C5 C6 . -179.8(2)
Cu1 N1 C5 C6 . -5.2(3)
C3 C4 C5 N1 . 0.0(4)
C3 C4 C5 C6 . 178.3(3)
C10 N2 C6 C7 . -1.0(4)
Cu1 N2 C6 C7 . 172.9(2)
C10 N2 C6 C5 . -179.8(2)
Cu1 N2 C6 C5 . -5.8(3)
N1 C5 C6 N2 . 7.4(3)
C4 C5 C6 N2 . -171.0(3)
N1 C5 C6 C7 . -171.4(3)
C4 C5 C6 C7 . 10.2(4)
N2 C6 C7 C8 . 1.0(4)
C5 C6 C7 C8 . 179.7(3)
C6 C7 C8 C9 . 0.2(4)
C7 C8 C9 C10 . -1.4(4)
C6 N2 C10 C9 . -0.3(4)
Cu1 N2 C10 C9 . -173.3(2)
C8 C9 C10 N2 . 1.5(5)
C15 N3 C11 C12 . -1.0(4)
Cu1 N3 C11 C12 . -179.1(2)
N3 C11 C12 C13 . -0.5(4)
C11 C12 C13 C14 . 1.7(4)
C11 C12 C13 C16 . -178.0(2)
C12 C13 C14 C15 . -1.4(4)
C16 C13 C14 C15 . 178.3(2)
C11 N3 C15 C14 . 1.3(4)
Cu1 N3 C15 C14 . 179.32(19)
C13 C14 C15 N3 . -0.1(4)
C14 C13 C16 C17 . 116.6(3)
C12 C13 C16 C17 . -63.7(3)
C13 C16 C17 C18 . 174.0(3)
C16 C17 C18 C19 . -179.4(3)
C17 C18 C19 C20 . 167.2(3)
C17 C18 C19 C22 . -13.5(4)
C22 C19 C20 C21 . -0.7(4)
C18 C19 C20 C21 . 178.6(3)
C23 N4 C21 C20 . 1.9(4)
Cu1 N4 C21 C20 2_656 178.5(2)
C19 C20 C21 N4 . -0.8(5)
C20 C19 C22 C23 . 1.1(4)
C18 C19 C22 C23 . -178.2(3)
C21 N4 C23 C22 . -1.5(4)
Cu1 N4 C23 C22 2_656 -178.0(2)
C19 C22 C23 N4 . 0.0(5)
Cu2 O9 N11 O10 . -4.1(4)
Cu2 O9 N11 O11 . 176.2(2)
C28 N7 C24 C25 . -0.5(4)
Cu2 N7 C24 C25 . -174.3(2)
N7 C24 C25 C26 . -0.3(5)
C24 C25 C26 C27 . 0.7(5)
C25 C26 C27 C28 . -0.3(5)
C24 N7 C28 C27 . 0.8(4)
Cu2 N7 C28 C27 . 175.3(2)
C24 N7 C28 C29 . -176.6(2)
Cu2 N7 C28 C29 . -2.1(3)
C26 C27 C28 N7 . -0.4(4)
C26 C27 C28 C29 . 176.7(3)
C33 N8 C29 C30 . 1.1(4)
Cu2 N8 C29 C30 . 179.0(2)
C33 N8 C29 C28 . -179.8(2)
Cu2 N8 C29 C28 . -1.9(3)
N7 C28 C29 N8 . 2.6(3)
C27 C28 C29 N8 . -174.7(3)
N7 C28 C29 C30 . -178.3(3)
C27 C28 C29 C30 . 4.4(4)
N8 C29 C30 C31 . -0.1(4)
C28 C29 C30 C31 . -179.1(3)
C29 C30 C31 C32 . -0.5(5)
C30 C31 C32 C33 . 0.2(5)
C29 N8 C33 C32 . -1.5(4)
Cu2 N8 C33 C32 . -179.2(2)
C31 C32 C33 N8 . 0.9(5)
C38 N9 C34 C35 . 0.8(4)
Cu2 N9 C34 C35 . -175.6(2)
N9 C34 C35 C36 . -2.7(4)
C34 C35 C36 C37 . 2.6(4)
C34 C35 C36 C39 . -177.3(2)
C35 C36 C37 C38 . -0.9(4)
C39 C36 C37 C38 . 179.1(2)
C34 N9 C38 C37 . 1.1(4)
Cu2 N9 C38 C37 . 177.34(19)
C36 C37 C38 N9 . -1.0(4)
C35 C36 C39 C40 . -83.4(3)
C37 C36 C39 C40 . 96.7(3)
C36 C39 C40 C41 . 176.4(2)
C39 C40 C41 C42 . 177.1(2)
C40 C41 C42 C43 . 172.4(3)
C40 C41 C42 C45 . -8.5(4)
C45 C42 C43 C44 . -1.8(4)
C41 C42 C43 C44 . 177.4(3)
C46 N10 C44 C43 . -0.1(4)
Cu2 N10 C44 C43 2_556 171.9(2)
C42 C43 C44 N10 . 1.2(4)
C43 C42 C45 C46 . 1.3(4)
C41 C42 C45 C46 . -177.8(3)
C44 N10 C46 C45 . -0.5(4)
Cu2 N10 C46 C45 2_556 -171.9(2)
C42 C45 C46 N10 . -0.2(4)
